data_4128395
loop_
_publ_author_name
'Ozols, Kristers'
'Jang, Yun-Suk'
'Cramer, Nicolai'

_publ_section_title
;
 Chiral Cyclopentadienyl Cobalt(III) Complexes Enable Highly
 Enantioselective 3d-Metal-Catalyzed C-H Functionalizations.
;
_journal_issue 14
_journal_name_full 'Journal of the American Chemical Society'
_journal_page_first 5675
_journal_page_last 5680
_journal_paper_doi 10.1021/jacs.9b02569
_journal_volume 141
_journal_year 2019
_chemical_absolute_configuration rmad
_chemical_formula_moiety 'C17 H13 N O2'
_chemical_formula_sum 'C17 H13 N O2'
_chemical_formula_weight 263.28
_space_group_crystal_system orthorhombic
_space_group_IT_number 19
_space_group_name_Hall 'P 2ac 2ab'
_space_group_name_H-M_alt 'P 21 21 21'
_atom_sites_solution_hydrogens difmap
_atom_sites_solution_primary dual
_atom_sites_solution_secondary difmap
_audit_creation_date 2018-12-07
_audit_creation_method
;
Olex2 1.2
(compiled 2018.05.29 svn.r3508 for OlexSys, GUI svn.r5506)
;
_cell_angle_alpha 90
_cell_angle_beta 90
_cell_angle_gamma 90
_cell_formula_units_Z 4
_cell_length_a 5.45880(13)
_cell_length_b 10.6465(3)
_cell_length_c 21.7635(6)
_cell_measurement_reflns_used 4201
_cell_measurement_temperature 140.00(10)
_cell_measurement_theta_max 73.3710
_cell_measurement_theta_min 4.0560
_cell_volume 1264.83(6)
_computing_cell_refinement 'CrysAlisPro 1.171.40.20a (Rigaku OD, 2018)'
_computing_data_collection 'CrysAlisPro 1.171.40.20a (Rigaku OD, 2018)'
_computing_data_reduction 'CrysAlisPro 1.171.40.20a (Rigaku OD, 2018)'
_computing_molecular_graphics 'Olex2 (Dolomanov et al., 2009)'
_computing_publication_material 'Olex2 (Dolomanov et al., 2009)'
_computing_structure_refinement 'ShelXL (Sheldrick, 2015)'
_computing_structure_solution 'ShelXT (Sheldrick, 2015)'
_diffrn_ambient_environment N~2~
_diffrn_ambient_temperature 140.00(10)
_diffrn_detector 'CCD plate'
_diffrn_detector_area_resol_mean 10.2665
_diffrn_detector_type Atlas
_diffrn_measured_fraction_theta_full 0.999
_diffrn_measured_fraction_theta_max 0.993
_diffrn_measurement_details
;
List of Runs (angles in degrees, time in seconds):

  # Type    Start    End  Width  t~exp~   \w     \q     \k     \f   Frames
--------------------------------------------------------------------------
  1  \w   -112.00 -20.00   1.00    7.50    --  -43.01 -37.00-120.00   92
  2  \w   -126.00  43.00   1.00    7.50    --  -43.01   0.00 -60.00  169
  3  \w     40.00  86.00   1.00    7.50    --   43.01-125.00 -60.00   46
  4  \w     16.00  49.00   1.00    7.50    --   43.01 -57.00 120.00   33
  5  \w    104.00 142.00   1.00   30.00    --  105.68 125.00 -30.00   38
  6  \w     29.00 104.00   1.00   30.00    --  105.68 -30.00 120.00   75
  7  \w     77.00 178.00   1.00   30.00    --  105.68  30.00 -60.00  101
  8  \w     43.00 130.00   1.00   30.00    --  105.68 -30.00-150.00   87
  9  \w     35.00 121.00   1.00   30.00    --  105.68 -61.00 -30.00   86
 10  \w     75.00 118.00   1.00   30.00    --  105.68-125.00 150.00   43
 11  \w    112.00 175.00   1.00   30.00    --  105.68  45.00  30.00   63
 12  \w    145.00 177.00   1.00   30.00    --  105.68 125.00 -30.00   32
 13  \w     50.00 106.00   1.00   30.00    --  105.68 -94.00 -30.00   56
 14  \w    100.00 126.00   1.00   30.00    --  105.68 125.00-150.00   26
 15  \w     33.00  71.00   1.00   30.00    --  105.68-125.00 150.00   38
 16  \w     32.00  95.00   1.00   30.00    --  105.68 -94.00 -90.00   63
 17  \w     28.00  90.00   1.00   30.00    --  105.68 -94.00 150.00   62
;
_diffrn_measurement_device 'four-circle diffractometer'
_diffrn_measurement_device_type 'SuperNova, Dual, Cu at home/near, Atlas'
_diffrn_measurement_method '\w scans'
_diffrn_orient_matrix_type 'CrysAlisPro convention (1999,Acta A55,543-557)'
_diffrn_orient_matrix_UB_11 0.0288123000
_diffrn_orient_matrix_UB_12 -0.0391046000
_diffrn_orient_matrix_UB_13 -0.0677583000
_diffrn_orient_matrix_UB_21 0.0158319000
_diffrn_orient_matrix_UB_22 -0.1388908000
_diffrn_orient_matrix_UB_23 0.0195781000
_diffrn_orient_matrix_UB_31 -0.2801887000
_diffrn_orient_matrix_UB_32 -0.0119048000
_diffrn_orient_matrix_UB_33 -0.0058733000
_diffrn_radiation_monochromator mirror
_diffrn_radiation_probe x-ray
_diffrn_radiation_type CuK\a
_diffrn_radiation_wavelength 1.54184
_diffrn_reflns_av_R_equivalents 0.0333
_diffrn_reflns_av_unetI/netI 0.0266
_diffrn_reflns_Laue_measured_fraction_full 0.999
_diffrn_reflns_Laue_measured_fraction_max 0.993
_diffrn_reflns_limit_h_max 4
_diffrn_reflns_limit_h_min -6
_diffrn_reflns_limit_k_max 12
_diffrn_reflns_limit_k_min -13
_diffrn_reflns_limit_l_max 26
_diffrn_reflns_limit_l_min -26
_diffrn_reflns_number 8837
_diffrn_reflns_point_group_measured_fraction_full 0.999
_diffrn_reflns_point_group_measured_fraction_max 0.986
_diffrn_reflns_theta_full 67.684
_diffrn_reflns_theta_max 73.535
_diffrn_reflns_theta_min 4.063
_diffrn_source 'micro-focus sealed X-ray tube'
_diffrn_source_type 'SuperNova (Cu) X-ray Source'
_exptl_absorpt_coefficient_mu 0.733
_exptl_absorpt_correction_T_max 0.958
_exptl_absorpt_correction_T_min 0.790
_exptl_absorpt_correction_type analytical
_exptl_absorpt_process_details
;
CrysAlisPro 1.171.40.20a (Rigaku Oxford Diffraction, 2015).
 Analytical numeric absorption correction using a multifaceted crystal
 model based on expressions derived by R.C. Clark & J.S. Reid.
(Clark, R. C. & Reid, J. S. (1995). Acta Cryst. A51, 887-897)
 Empirical absorption correction using spherical harmonics as
 implemented in SCALE3 ABSPACK scaling algorithm.
;
_exptl_crystal_colour colourless
_exptl_crystal_density_diffrn 1.383
_exptl_crystal_description needle
_exptl_crystal_F_000 552
_exptl_crystal_size_max 0.624
_exptl_crystal_size_mid 0.072
_exptl_crystal_size_min 0.064
_refine_diff_density_max 0.118
_refine_diff_density_min -0.188
_refine_diff_density_rms 0.037
_refine_ls_abs_structure_details
;
 Flack x determined using 910 quotients [(I+)-(I-)]/[(I+)+(I-)]
 (Parsons, Flack and Wagner, Acta Cryst. B69 (2013) 249-259).
;
_refine_ls_abs_structure_Flack -0.01(13)
_refine_ls_extinction_method none
_refine_ls_goodness_of_fit_ref 1.074
_refine_ls_hydrogen_treatment refall
_refine_ls_matrix_type full
_refine_ls_number_parameters 233
_refine_ls_number_reflns 2510
_refine_ls_number_restraints 0
_refine_ls_restrained_S_all 1.074
_refine_ls_R_factor_all 0.0368
_refine_ls_R_factor_gt 0.0331
_refine_ls_shift/su_max 0.000
_refine_ls_shift/su_mean 0.000
_refine_ls_structure_factor_coef Fsqd
_refine_ls_weighting_details 'w=1/[\s^2^(Fo^2^)+(0.0489P)^2^+0.0960P] where P=(Fo^2^+2Fc^2^)/3'
_refine_ls_weighting_scheme calc
_refine_ls_wR_factor_gt 0.0829
_refine_ls_wR_factor_ref 0.0860
_reflns_Friedel_coverage 0.677
_reflns_Friedel_fraction_full 0.999
_reflns_Friedel_fraction_max 0.976
_reflns_number_gt 2314
_reflns_number_total 2510
_reflns_threshold_expression 'I > 2\s(I)'
_cod_data_source_file ja9b02569_si_009.cif
_cod_data_source_block d62i
_cod_database_code 4128395
_shelx_shelxl_version_number 2018/3
_audit_contact_author 'Farzaneh Fadaei Tirani'
_chemical_oxdiff_formula 'C17 H13 N1 O2'
_shelx_space_group_comment
;
The symmetry employed for this shelxl refinement is uniquely defined
by the following loop, which should always be used as a source of
symmetry information in preference to the above space-group names.
They are only intended as comments.
;
_reflns_odcompleteness_completeness 99.85
_reflns_odcompleteness_iscentric 1
_reflns_odcompleteness_theta 66.97
_olex2_refinement_description
;
;
_olex2_date_sample_data_collection 2018-12-06
_olex2_submission_special_instructions 'No special instructions were received'
_oxdiff_exptl_absorpt_empirical_details
;
Empirical correction (ABSPACK) includes:
- Absorption correction using spherical harmonics
- Frame scaling
- Detector area scaling
- B-factor correction
;
_oxdiff_exptl_absorpt_empirical_full_max 1.653
_oxdiff_exptl_absorpt_empirical_full_min 0.599

loop_
_space_group_symop_operation_xyz
'x, y, z'
'-x+1/2, -y, z+1/2'
'-x, y+1/2, -z+1/2'
'x+1/2, -y+1/2, -z'

loop_
_atom_site_label
_atom_site_type_symbol
_atom_site_fract_x
_atom_site_fract_y
_atom_site_fract_z
_atom_site_U_iso_or_equiv
_atom_site_adp_type
_atom_site_occupancy
_atom_site_site_symmetry_order
_atom_site_calc_flag
O1 O 0.6383(3) 0.33107(14) 0.46974(7) 0.0348(3) Uani 1 1 d
O2 O 0.4958(3) 0.32837(13) 0.67794(7) 0.0333(3) Uani 1 1 d
N1 N 0.8024(3) 0.35532(17) 0.56322(8) 0.0311(4) Uani 1 1 d
H1 H 0.918(5) 0.295(2) 0.5526(11) 0.030(6) Uiso 1 1 d
C1 C 0.6349(4) 0.38263(18) 0.52115(9) 0.0298(4) Uani 1 1 d
C2 C 0.4528(4) 0.4821(2) 0.53573(10) 0.0308(4) Uani 1 1 d
C3 C 0.2690(4) 0.5083(2) 0.49331(11) 0.0353(5) Uani 1 1 d
H3 H 0.257(5) 0.454(3) 0.4551(14) 0.044(7) Uiso 1 1 d
C4 C 0.1076(4) 0.6065(2) 0.50299(11) 0.0393(5) Uani 1 1 d
H4 H -0.015(5) 0.620(2) 0.4733(13) 0.037(7) Uiso 1 1 d
C5 C 0.1332(4) 0.6801(2) 0.55555(11) 0.0396(5) Uani 1 1 d
H5 H 0.013(5) 0.752(3) 0.5621(12) 0.041(7) Uiso 1 1 d
C6 C 0.3120(4) 0.6533(2) 0.59870(11) 0.0358(5) Uani 1 1 d
H6 H 0.327(5) 0.708(3) 0.6388(14) 0.046(7) Uiso 1 1 d
C7 C 0.4727(4) 0.55186(18) 0.58998(10) 0.0304(4) Uani 1 1 d
C8 C 0.6505(4) 0.51684(18) 0.64009(9) 0.0291(4) Uani 1 1 d
H8 H 0.746(5) 0.594(2) 0.6532(11) 0.030(6) Uiso 1 1 d
C9 C 0.5098(4) 0.45873(18) 0.69621(10) 0.0310(4) Uani 1 1 d
H9 H 0.347(5) 0.495(2) 0.7042(11) 0.029(6) Uiso 1 1 d
C10 C 0.6823(4) 0.45259(18) 0.75013(10) 0.0305(4) Uani 1 1 d
C11 C 0.7096(4) 0.5219(2) 0.80338(10) 0.0343(5) Uani 1 1 d
H11 H 0.596(5) 0.589(3) 0.8133(12) 0.037(7) Uiso 1 1 d
C12 C 0.9022(4) 0.4905(2) 0.84281(11) 0.0376(5) Uani 1 1 d
H12 H 0.918(5) 0.531(3) 0.8804(13) 0.037(7) Uiso 1 1 d
C13 C 1.0655(4) 0.3952(2) 0.82774(11) 0.0381(5) Uani 1 1 d
H13 H 1.197(5) 0.377(3) 0.8549(13) 0.042(7) Uiso 1 1 d
C14 C 1.0389(4) 0.3264(2) 0.77350(10) 0.0358(5) Uani 1 1 d
H14 H 1.164(5) 0.263(3) 0.7619(12) 0.033(6) Uiso 1 1 d
C15 C 0.8443(4) 0.35499(19) 0.73567(9) 0.0318(4) Uani 1 1 d
C16 C 0.7576(4) 0.30808(19) 0.67397(10) 0.0324(4) Uani 1 1 d
H16 H 0.801(5) 0.221(3) 0.6631(12) 0.039(7) Uiso 1 1 d
C17 C 0.8294(4) 0.40722(19) 0.62448(9) 0.0291(4) Uani 1 1 d
H17 H 1.001(5) 0.432(2) 0.6294(11) 0.026(6) Uiso 1 1 d

loop_
_atom_site_aniso_label
_atom_site_aniso_U_11
_atom_site_aniso_U_22
_atom_site_aniso_U_33
_atom_site_aniso_U_23
_atom_site_aniso_U_13
_atom_site_aniso_U_12
O1 0.0391(8) 0.0352(8) 0.0301(7) -0.0045(6) 0.0006(6) -0.0053(7)
O2 0.0340(7) 0.0281(7) 0.0377(8) -0.0027(6) 0.0047(6) -0.0056(6)
N1 0.0323(9) 0.0304(8) 0.0306(8) -0.0056(7) 0.0025(7) 0.0020(7)
C1 0.0311(10) 0.0280(9) 0.0302(10) 0.0000(8) 0.0030(8) -0.0073(8)
C2 0.0302(9) 0.0292(9) 0.0330(10) 0.0022(8) 0.0040(8) -0.0040(8)
C3 0.0320(10) 0.0390(11) 0.0349(11) 0.0037(9) 0.0024(9) -0.0041(9)
C4 0.0333(11) 0.0443(12) 0.0403(12) 0.0125(10) 0.0004(9) 0.0007(9)
C5 0.0375(11) 0.0333(11) 0.0481(13) 0.0086(9) 0.0071(10) 0.0059(10)
C6 0.0369(11) 0.0295(10) 0.0408(11) 0.0029(9) 0.0060(9) 0.0013(8)
C7 0.0294(9) 0.0265(9) 0.0353(11) 0.0022(8) 0.0045(8) -0.0042(8)
C8 0.0302(9) 0.0251(8) 0.0319(10) -0.0025(8) 0.0030(8) -0.0014(8)
C9 0.0306(10) 0.0271(9) 0.0353(11) -0.0029(8) 0.0048(8) -0.0005(8)
C10 0.0332(10) 0.0263(9) 0.0321(10) 0.0021(8) 0.0047(8) -0.0019(8)
C11 0.0393(11) 0.0306(10) 0.0330(11) -0.0009(8) 0.0065(9) -0.0016(9)
C12 0.0449(12) 0.0355(11) 0.0324(11) -0.0003(9) 0.0022(9) -0.0081(9)
C13 0.0367(11) 0.0436(12) 0.0340(11) 0.0073(9) 0.0006(9) -0.0043(9)
C14 0.0357(10) 0.0356(10) 0.0363(11) 0.0079(9) 0.0054(9) 0.0037(10)
C15 0.0345(10) 0.0279(10) 0.0329(10) 0.0027(8) 0.0089(8) -0.0015(8)
C16 0.0361(10) 0.0254(9) 0.0358(11) -0.0015(8) 0.0038(8) 0.0008(8)
C17 0.0285(10) 0.0289(9) 0.0298(10) -0.0012(8) 0.0016(8) -0.0004(8)

loop_
_atom_type_symbol
_atom_type_description
_atom_type_scat_dispersion_real
_atom_type_scat_dispersion_imag
_atom_type_scat_source
C C 0.0181 0.0091 'International Tables Vol C Tables 4.2.6.8 and 6.1.1.4'
H H 0.0000 0.0000 'International Tables Vol C Tables 4.2.6.8 and 6.1.1.4'
N N 0.0311 0.0180 'International Tables Vol C Tables 4.2.6.8 and 6.1.1.4'
O O 0.0492 0.0322 'International Tables Vol C Tables 4.2.6.8 and 6.1.1.4'

loop_
_exptl_crystal_face_index_h
_exptl_crystal_face_index_k
_exptl_crystal_face_index_l
_exptl_crystal_face_perp_dist
0 0 -1 0.0328
0 0 1 0.0378
-2 0 -1 0.2435
2 0 1 0.3702
-2 -1 0 0.2363
0 -1 2 0.0525
0 1 -2 0.0197
0 -1 -2 0.0462
0 1 2 0.0181
0 2 -1 0.0098
-1 -2 1 0.1820

loop_
_geom_angle_atom_site_label_1
_geom_angle_atom_site_label_2
_geom_angle_atom_site_label_3
_geom_angle
C9 O2 C16 96.17(14)
C1 N1 H1 116.7(15)
C1 N1 C17 128.40(18)
C17 N1 H1 114.9(15)
O1 C1 N1 120.86(19)
O1 C1 C2 121.02(19)
N1 C1 C2 118.02(18)
C3 C2 C1 118.90(19)
C3 C2 C7 120.6(2)
C7 C2 C1 120.42(19)
C2 C3 H3 118.5(16)
C4 C3 C2 120.6(2)
C4 C3 H3 120.9(16)
C3 C4 H4 117.5(16)
C3 C4 C5 119.1(2)
C5 C4 H4 123.4(16)
C4 C5 H5 118.2(15)
C6 C5 C4 120.8(2)
C6 C5 H5 120.9(15)
C5 C6 H6 120.3(16)
C5 C6 C7 120.5(2)
C7 C6 H6 119.3(16)
C2 C7 C6 118.3(2)
C2 C7 C8 121.96(18)
C6 C7 C8 119.66(19)
C7 C8 H8 109.6(14)
C7 C8 C9 110.19(16)
C7 C8 C17 115.53(17)
C9 C8 H8 110.6(14)
C17 C8 H8 110.1(14)
C17 C8 C9 100.43(15)
O2 C9 C8 100.96(15)
O2 C9 H9 112.2(15)
O2 C9 C10 101.86(16)
C8 C9 H9 115.2(14)
C10 C9 C8 108.49(16)
C10 C9 H9 116.3(14)
C11 C10 C9 134.23(19)
C11 C10 C15 121.1(2)
C15 C10 C9 104.60(18)
C10 C11 H11 120.6(15)
C10 C11 C12 117.9(2)
C12 C11 H11 121.4(15)
C11 C12 H12 120.0(17)
C13 C12 C11 120.8(2)
C13 C12 H12 119.1(17)
C12 C13 H13 119.1(17)
C12 C13 C14 121.0(2)
C14 C13 H13 119.9(17)
C13 C14 H14 120.0(15)
C15 C14 C13 118.0(2)
C15 C14 H14 121.9(15)
C10 C15 C16 104.33(18)
C14 C15 C10 121.1(2)
C14 C15 C16 134.5(2)
O2 C16 C15 101.96(17)
O2 C16 H16 113.1(16)
O2 C16 C17 100.86(17)
C15 C16 H16 116.7(16)
C15 C16 C17 108.19(17)
C17 C16 H16 114.2(16)
N1 C17 C8 114.94(17)
N1 C17 C16 110.60(17)
N1 C17 H17 107.5(14)
C8 C17 H17 111.8(14)
C16 C17 C8 101.48(16)
C16 C17 H17 110.4(14)

loop_
_geom_bond_atom_site_label_1
_geom_bond_atom_site_label_2
_geom_bond_distance
O1 C1 1.246(3)
O2 C9 1.446(2)
O2 C16 1.448(3)
N1 H1 0.93(3)
N1 C1 1.326(3)
N1 C17 1.451(3)
C1 C2 1.487(3)
C2 C3 1.392(3)
C2 C7 1.399(3)
C3 H3 1.01(3)
C3 C4 1.383(3)
C4 H4 0.94(3)
C4 C5 1.394(4)
C5 H5 1.02(3)
C5 C6 1.384(3)
C6 H6 1.05(3)
C6 C7 1.405(3)
C7 C8 1.507(3)
C8 H8 1.01(3)
C8 C9 1.570(3)
C8 C17 1.559(3)
C9 H9 0.98(3)
C9 C10 1.506(3)
C10 C11 1.382(3)
C10 C15 1.400(3)
C11 H11 0.97(3)
C11 C12 1.398(3)
C12 H12 0.93(3)
C12 C13 1.390(4)
C13 H13 0.95(3)
C13 C14 1.397(3)
C14 H14 0.99(3)
C14 C15 1.378(3)
C15 C16 1.509(3)
C16 H16 0.99(3)
C16 C17 1.558(3)
C17 H17 0.98(3)

loop_
_geom_hbond_atom_site_label_D
_geom_hbond_atom_site_label_H
_geom_hbond_atom_site_label_A
_geom_hbond_distance_DH
_geom_hbond_distance_HA
_geom_hbond_distance_DA
_geom_hbond_angle_DHA
_geom_hbond_site_symmetry_A
_geom_hbond_publ_flag
N1 H1 O1 0.93(3) 1.86(3) 2.796(2) 177(2) 4_556 yes

loop_
_geom_torsion_atom_site_label_1
_geom_torsion_atom_site_label_2
_geom_torsion_atom_site_label_3
_geom_torsion_atom_site_label_4
_geom_torsion
O1 C1 C2 C3 6.5(3)
O1 C1 C2 C7 -170.67(18)
O2 C9 C10 C11 -149.7(2)
O2 C9 C10 C15 33.17(19)
O2 C16 C17 N1 -86.57(18)
O2 C16 C17 C8 35.84(19)
N1 C1 C2 C3 -177.19(19)
N1 C1 C2 C7 5.6(3)
C1 N1 C17 C8 -5.6(3)
C1 N1 C17 C16 108.6(2)
C1 C2 C3 C4 -174.98(19)
C1 C2 C7 C6 173.43(19)
C1 C2 C7 C8 -10.0(3)
C2 C3 C4 C5 0.8(3)
C2 C7 C8 C9 -106.5(2)
C2 C7 C8 C17 6.4(3)
C3 C2 C7 C6 -3.7(3)
C3 C2 C7 C8 172.90(19)
C3 C4 C5 C6 -2.1(3)
C4 C5 C6 C7 0.6(3)
C5 C6 C7 C2 2.3(3)
C5 C6 C7 C8 -174.35(19)
C6 C7 C8 C9 70.0(2)
C6 C7 C8 C17 -177.05(18)
C7 C2 C3 C4 2.2(3)
C7 C8 C9 O2 86.20(18)
C7 C8 C9 C10 -167.21(16)
C7 C8 C17 N1 1.0(2)
C7 C8 C17 C16 -118.36(19)
C8 C9 C10 C11 104.3(3)
C8 C9 C10 C15 -72.79(19)
C9 O2 C16 C15 51.81(18)
C9 O2 C16 C17 -59.63(18)
C9 C8 C17 N1 119.48(18)
C9 C8 C17 C16 0.1(2)
C9 C10 C11 C12 -177.5(2)
C9 C10 C15 C14 176.36(18)
C9 C10 C15 C16 -0.3(2)
C10 C11 C12 C13 2.1(3)
C10 C15 C16 O2 -32.58(19)
C10 C15 C16 C17 73.2(2)
C11 C10 C15 C14 -1.2(3)
C11 C10 C15 C16 -177.88(18)
C11 C12 C13 C14 -1.4(3)
C12 C13 C14 C15 -0.7(3)
C13 C14 C15 C10 1.9(3)
C13 C14 C15 C16 177.4(2)
C14 C15 C16 O2 151.4(2)
C14 C15 C16 C17 -102.8(3)
C15 C10 C11 C12 -0.8(3)
C15 C16 C17 N1 166.86(17)
C15 C16 C17 C8 -70.7(2)
C16 O2 C9 C8 59.79(18)
C16 O2 C9 C10 -51.97(18)
C17 N1 C1 O1 178.77(18)
C17 N1 C1 C2 2.5(3)
C17 C8 C9 O2 -36.12(19)
C17 C8 C9 C10 70.47(19)

loop_
_exptl_oxdiff_crystal_face_indexfrac_h
_exptl_oxdiff_crystal_face_indexfrac_k
_exptl_oxdiff_crystal_face_indexfrac_l
_exptl_oxdiff_crystal_face_x
_exptl_oxdiff_crystal_face_y
_exptl_oxdiff_crystal_face_z
0.0002 -0.0001 -1.0001 0.0678 -0.0196 0.0058
-0.0002 0.0001 1.0001 -0.0678 0.0196 -0.0058
-2.0007 0.0020 -1.0015 0.0101 -0.0516 0.5664
2.0007 -0.0020 1.0015 -0.0101 0.0516 -0.5664
-2.0008 -0.9972 -0.0012 -0.0186 0.1068 0.5725
-0.0003 -0.9991 2.0003 -0.0965 0.1779 0.0002
0.0003 0.9991 -2.0003 0.0965 -0.1779 -0.0002
0.0006 -0.9994 -2.0000 0.1746 0.0997 0.0235
-0.0006 0.9994 2.0000 -0.1746 -0.0997 -0.0235
-0.0001 1.9984 -1.0004 -0.0104 -0.2971 -0.0179
-1.0004 -1.9974 0.9997 -0.0185 0.2812 0.2982
